data_2311615
loop_
_publ_author_name
'Gomathi, Sundaramoorthy'
'Muthiah, Packianathan Thomas'

_publ_section_title
;
 Supramolecular architecture of metal-organic frameworks involving
 dinuclear copper paddle-wheel complexes.
;
_journal_coeditor_code OV3037
_journal_issue 'Pt 12'
_journal_name_full 'Acta crystallographica. Section C, Crystal structure communications'
_journal_page_first 1498
_journal_page_last 1502
_journal_paper_doi 10.1107/S0108270113031429
_journal_volume 69
_journal_year 2013
_chemical_formula_iupac '[Cu2 (C7 H5 O3)4 (H2 O)2], 2C3 H7 N O, 2H2 O'
_chemical_formula_moiety 'C28 H24 Cu2 O14, 2(C3 H7 N O), 2(H2 O)'
_chemical_formula_sum 'C34 H42 Cu2 N2 O18'
_chemical_formula_weight 893.80
_chemical_name_systematic
;
Tetrakis(\m~2~-4-hydroxybenzoato-\k^2^<i>O</i>:<i>O</i>')bis[aquacopper(II)]
dimethylformamide disolvate dihydrate
;
_space_group_IT_number 2
_space_group_name_Hall '-P 1'
_space_group_name_H-M_alt 'P -1'
_symmetry_cell_setting triclinic
_symmetry_space_group_name_Hall '-P 1'
_symmetry_space_group_name_H-M 'P -1'
_atom_sites_solution_hydrogens geom
_atom_sites_solution_primary direct
_atom_sites_solution_secondary difmap
_cell_angle_alpha 82.4580(10)
_cell_angle_beta 66.9510(10)
_cell_angle_gamma 81.9040(10)
_cell_formula_units_Z 1
_cell_length_a 9.6946(2)
_cell_length_b 10.4874(2)
_cell_length_c 10.6819(2)
_cell_measurement_reflns_used 7410
_cell_measurement_temperature 296
_cell_measurement_theta_max 34.2
_cell_measurement_theta_min 2.0
_cell_volume 985.92(3)
_computing_cell_refinement 'SAINT (Bruker, 2008)'
_computing_data_collection 'APEX2 (Bruker, 2008)'
_computing_data_reduction 'SAINT (Bruker, 2008)'
_computing_molecular_graphics
;
PLATON (Spek, 2009), Mercury (Macrae <i>et al.</i>, 2008)
and POVRay (Cason, 2004)
;
_computing_publication_material
;
PLATON (Spek, 2009) and publCIF (Westrip, 2010)
;
_computing_structure_refinement 'SHELXL97 (Sheldrick, 2008)'
_computing_structure_solution 'SHELXS97 (Sheldrick, 2008)'
_diffrn_ambient_temperature 296
_diffrn_measured_fraction_theta_full 0.998
_diffrn_measured_fraction_theta_max 0.906
_diffrn_measurement_device_type 'Bruker SMART APEXII CCD area-detector'
_diffrn_measurement_method '\f and \w scans'
_diffrn_radiation_monochromator graphite
_diffrn_radiation_source 'fine-focus sealed tube'
_diffrn_radiation_type MoK\a
_diffrn_radiation_wavelength 0.71073
_diffrn_reflns_av_R_equivalents 0.0326
_diffrn_reflns_av_sigmaI/netI 0.0348
_diffrn_reflns_limit_h_max 14
_diffrn_reflns_limit_h_min -14
_diffrn_reflns_limit_k_max 15
_diffrn_reflns_limit_k_min -16
_diffrn_reflns_limit_l_max 16
_diffrn_reflns_limit_l_min -16
_diffrn_reflns_number 25865
_diffrn_reflns_reduction_process
;
;
_diffrn_reflns_theta_full 25.00
_diffrn_reflns_theta_max 34.21
_diffrn_reflns_theta_min 1.97
_diffrn_standards_number 0
_exptl_absorpt_coefficient_mu 1.156
_exptl_absorpt_correction_T_max 0.944
_exptl_absorpt_correction_T_min 0.923
_exptl_absorpt_correction_type multi-scan
_exptl_absorpt_process_details '(SADABS; Bruker, 2008)'
_exptl_crystal_colour green
_exptl_crystal_density_diffrn 1.505
_exptl_crystal_density_method 'Not Measured'
_exptl_crystal_description prism
_exptl_crystal_F_000 462
_exptl_crystal_size_max 0.070
_exptl_crystal_size_mid 0.060
_exptl_crystal_size_min 0.050
_refine_diff_density_max 0.872
_refine_diff_density_min -0.458
_refine_ls_extinction_method none
_refine_ls_goodness_of_fit_ref 1.058
_refine_ls_hydrogen_treatment mixed
_refine_ls_matrix_type full
_refine_ls_number_parameters 269
_refine_ls_number_reflns 7410
_refine_ls_number_restraints 6
_refine_ls_restrained_S_all 1.060
_refine_ls_R_factor_all 0.0512
_refine_ls_R_factor_gt 0.0386
_refine_ls_shift/su_max 0.001
_refine_ls_shift/su_mean 0.000
_refine_ls_structure_factor_coef Fsqd
_refine_ls_weighting_details 'calc w=1/[\s^2^(Fo^2^)+(0.0595P)^2^+0.1947P] where P=(Fo^2^+2Fc^2^)/3'
_refine_ls_weighting_scheme calc
_refine_ls_wR_factor_gt 0.1044
_refine_ls_wR_factor_ref 0.1119
_reflns_number_gt 6012
_reflns_number_total 7410
_reflns_threshold_expression I>2\s(I)
_cod_data_source_file ov3037sup1.cif
_cod_data_source_block I
_cod_database_code 2311615

loop_
_symmetry_equiv_pos_site_id
_symmetry_equiv_pos_as_xyz
1 x,y,z
2 -x,-y,-z

loop_
_atom_site_aniso_label
_atom_site_aniso_U_11
_atom_site_aniso_U_22
_atom_site_aniso_U_33
_atom_site_aniso_U_12
_atom_site_aniso_U_13
_atom_site_aniso_U_23
Cu1 0.02280(10) 0.02570(10) 0.02240(10) -0.00180(10) -0.00990(10) -0.00360(10)
O1 0.0321(6) 0.0513(8) 0.0250(6) -0.0090(5) -0.0066(5) -0.0110(5)
O1W 0.0288(6) 0.0579(9) 0.0393(7) -0.0110(6) -0.0098(5) -0.0148(6)
O2 0.0339(6) 0.0580(8) 0.0248(6) -0.0093(6) -0.0099(5) -0.0114(5)
O3 0.0312(6) 0.0736(10) 0.0229(6) -0.0083(6) -0.0101(5) -0.0101(6)
O4 0.0362(6) 0.0263(6) 0.0474(7) -0.0019(5) -0.0244(6) 0.0001(5)
O5 0.0341(6) 0.0306(6) 0.0572(8) -0.0021(5) -0.0243(6) 0.0037(6)
O6 0.0673(10) 0.0266(7) 0.0762(11) 0.0055(6) -0.0469(9) -0.0057(7)
C1 0.0307(7) 0.0277(7) 0.0232(7) 0.0010(6) -0.0118(6) -0.0038(5)
C2 0.0281(7) 0.0317(8) 0.0240(7) -0.0013(6) -0.0107(6) -0.0039(6)
C3 0.0334(8) 0.0682(13) 0.0279(8) -0.0167(8) -0.0125(7) -0.0091(8)
C4 0.0321(8) 0.0714(14) 0.0271(8) -0.0189(9) -0.0089(7) -0.0055(8)
C5 0.0285(7) 0.0420(9) 0.0235(7) -0.0001(6) -0.0119(6) -0.0046(6)
C6 0.0319(8) 0.0437(9) 0.0284(8) -0.0064(7) -0.0128(6) -0.0096(7)
C7 0.0296(7) 0.0394(9) 0.0274(7) -0.0070(6) -0.0101(6) -0.0049(6)
C8 0.0322(7) 0.0282(7) 0.0251(7) 0.0001(6) -0.0136(6) -0.0034(6)
C9 0.0336(8) 0.0261(7) 0.0316(8) 0.0009(6) -0.0157(6) -0.0019(6)
C10 0.0373(9) 0.0300(8) 0.0566(12) -0.0022(7) -0.0242(8) 0.0003(8)
C11 0.0409(10) 0.0319(9) 0.0615(13) 0.0027(7) -0.0294(9) -0.0013(8)
C12 0.0489(10) 0.0275(8) 0.0414(9) 0.0028(7) -0.0249(8) -0.0047(7)
C13 0.0510(11) 0.0290(9) 0.0638(13) -0.0043(8) -0.0335(10) -0.0023(8)
C14 0.0405(9) 0.0302(8) 0.0539(11) -0.0018(7) -0.0286(8) -0.0024(8)
O7 0.163(4) 0.183(4) 0.281(6) -0.025(3) -0.111(4) -0.104(4)
N1 0.0809(18) 0.0665(16) 0.0754(17) -0.0111(14) -0.0104(14) -0.0063(13)
C15 0.111(4) 0.091(4) 0.199(7) 0.005(3) 0.014(4) 0.008(4)
C16 0.173(7) 0.68(2) 0.157(7) -0.111(11) -0.020(6) -0.204(11)
C17 0.166(7) 0.162(6) 0.288(10) 0.013(5) 0.012(6) 0.127(6)
O2W 0.0478(9) 0.0554(11) 0.0954(15) 0.0111(8) -0.0288(10) -0.0056(10)

loop_
_atom_site_type_symbol
_atom_site_label
_atom_site_fract_x
_atom_site_fract_y
_atom_site_fract_z
_atom_site_U_iso_or_equiv
_atom_site_thermal_displace_type
_atom_site_calc_flag
_atom_site_refinement_flags
_atom_site_occupancy
Cu Cu1 0.12523(2) 0.04275(2) 0.98664(2) 0.02310(10) Uani . . 1.000
O O1 0.02547(14) 0.07665(14) 1.17865(12) 0.0362(4) Uani . . 1.000
O O1W 0.32575(15) 0.12007(15) 0.97081(15) 0.0412(4) Uani . . 1.000
O O2 -0.19177(14) 0.00829(14) 1.19902(12) 0.0380(4) Uani . . 1.000
O O3 -0.35748(14) 0.10062(16) 1.81253(12) 0.0417(4) Uani . . 1.000
O O4 0.18360(14) -0.13767(12) 1.04773(14) 0.0344(4) Uani . . 1.000
O O5 -0.02961(15) -0.20825(12) 1.06350(15) 0.0393(4) Uani . . 1.000
O O6 0.2989(2) -0.74078(13) 1.19313(19) 0.0515(5) Uani . . 1.000
C C1 -0.10823(18) 0.05123(15) 1.24698(15) 0.0270(4) Uani . . 1.000
C C2 -0.17307(18) 0.07130(16) 1.39481(16) 0.0277(4) Uani . . 1.000
C C3 -0.3109(2) 0.0260(2) 1.47762(18) 0.0412(6) Uani . . 1.000
C C4 -0.3706(2) 0.0372(2) 1.61579(19) 0.0427(6) Uani . . 1.000
C C5 -0.29251(18) 0.09474(18) 1.67455(16) 0.0309(4) Uani . . 1.000
C C6 -0.15588(19) 0.14203(18) 1.59360(17) 0.0333(5) Uani . . 1.000
C C7 -0.09568(19) 0.12926(18) 1.45465(17) 0.0318(4) Uani . . 1.000
C C8 0.09771(18) -0.22693(16) 1.07056(16) 0.0279(4) Uani . . 1.000
C C9 0.15242(19) -0.36133(16) 1.10561(17) 0.0299(4) Uani . . 1.000
C C10 0.2905(2) -0.38989(18) 1.1190(2) 0.0398(6) Uani . . 1.000
C C11 0.3411(2) -0.51542(18) 1.1498(2) 0.0426(6) Uani . . 1.000
C C12 0.2537(2) -0.61547(17) 1.1657(2) 0.0374(5) Uani . . 1.000
C C13 0.1162(2) -0.58870(19) 1.1515(2) 0.0444(6) Uani . . 1.000
C C14 0.0658(2) -0.46248(18) 1.1226(2) 0.0385(5) Uani . . 1.000
O O7 0.3696(5) 0.5656(5) 0.7052(6) 0.192(3) Uani . . 1.000
N N1 0.2926(3) 0.4283(3) 0.6114(3) 0.0798(10) Uani . . 1.000
C C15 0.3065(7) 0.5469(5) 0.6250(8) 0.160(3) Uani . . 1.000
C C16 0.2181(10) 0.3964(13) 0.5339(8) 0.326(7) Uani . . 1.000
C C17 0.3537(9) 0.3237(7) 0.6676(9) 0.253(5) Uani . . 1.000
O O2W 0.4439(2) 0.76965(19) 0.7709(2) 0.0675(7) Uani . . 1.000
H H1W 0.314(2) 0.158(2) 1.0370(18) 0.0490 Uiso . . 1.000
H H2W 0.4217(18) 0.105(2) 0.927(2) 0.0490 Uiso . . 1.000
H H3 -0.36350 -0.01250 1.43870 0.0490 Uiso calc R 1.000
H H3A -0.29280 0.10840 1.84180 0.0630 Uiso calc R 1.000
H H4 -0.46280 0.00650 1.66980 0.0510 Uiso calc R 1.000
H H6 -0.10480 0.18230 1.63270 0.0400 Uiso calc R 1.000
H H6A 0.38590 -0.74670 1.18860 0.0770 Uiso calc R 1.000
H H7 -0.00310 0.15950 1.40080 0.0380 Uiso calc R 1.000
H H10 0.35000 -0.32350 1.10710 0.0480 Uiso calc R 1.000
H H11 0.43310 -0.53300 1.15990 0.0510 Uiso calc R 1.000
H H13 0.05790 -0.65540 1.16130 0.0530 Uiso calc R 1.000
H H14 -0.02710 -0.44490 1.11440 0.0460 Uiso calc R 1.000
H H15 0.27150 0.61600 0.57770 0.1920 Uiso calc R 1.000
H H16A 0.29040 0.36400 0.45070 0.4910 Uiso calc R 1.000
H H16B 0.16000 0.47200 0.51280 0.4910 Uiso calc R 1.000
H H16C 0.15220 0.33130 0.58460 0.4910 Uiso calc R 1.000
H H17A 0.34780 0.34150 0.75560 0.3800 Uiso calc R 1.000
H H17B 0.29930 0.25080 0.67770 0.3800 Uiso calc R 1.000
H H17C 0.45720 0.30470 0.60940 0.3800 Uiso calc R 1.000
H H3W 0.406(3) 0.710(2) 0.751(3) 0.0810 Uiso . . 1.000
H H4W 0.378(3) 0.827(2) 0.801(3) 0.0810 Uiso . . 1.000

loop_
_atom_type_symbol
_atom_type_description
_atom_type_scat_dispersion_real
_atom_type_scat_dispersion_imag
_atom_type_scat_source
O O 0.0106 0.0060 'International Tables Vol C Tables 4.2.6.8 and 6.1.1.4'
N N 0.0061 0.0033 'International Tables Vol C Tables 4.2.6.8 and 6.1.1.4'
Cu Cu 0.3201 1.2651 'International Tables Vol C Tables 4.2.6.8 and 6.1.1.4'
H H 0.0000 0.0000 'International Tables Vol C Tables 4.2.6.8 and 6.1.1.4'
C C 0.0033 0.0016 'International Tables Vol C Tables 4.2.6.8 and 6.1.1.4'

loop_
_geom_angle_atom_site_label_1
_geom_angle_atom_site_label_2
_geom_angle_atom_site_label_3
_geom_angle_site_symmetry_1
_geom_angle_site_symmetry_3
_geom_angle
_geom_angle_publ_flag
O1 Cu1 O1W . . 91.59(6) yes
O1 Cu1 O4 . . 88.05(6) yes
O1 Cu1 O2 . 2_557 169.14(6) yes
O1 Cu1 O5 . 2_557 89.51(6) yes
O1W Cu1 O4 . . 95.72(6) yes
O1W Cu1 O2 . 2_557 99.17(6) yes
O1W Cu1 O5 . 2_557 95.12(6) yes
O2 Cu1 O4 2_557 . 89.40(6) yes
O4 Cu1 O5 . 2_557 168.95(6) yes
O2 Cu1 O5 2_557 2_557 91.00(6) yes
Cu1 O1 C1 . . 121.14(12) no
Cu1 O2 C1 2_557 . 124.61(11) no
Cu1 O4 C8 . . 120.84(12) no
Cu1 O5 C8 2_557 . 126.23(12) no
H1W O1W H2W . . 107(2) no
Cu1 O1W H1W . . 113.1(14) no
Cu1 O1W H2W . . 137.0(13) no
C5 O3 H3A . . 109.00 no
C12 O6 H6A . . 110.00 no
H3W O2W H4W . . 109(3) no
C16 N1 C17 . . 113.3(7) no
C15 N1 C16 . . 123.3(7) no
C15 N1 C17 . . 123.4(5) no
O1 C1 O2 . . 124.76(14) no
O1 C1 C2 . . 118.05(16) no
O2 C1 C2 . . 117.19(15) no
C3 C2 C7 . . 118.76(15) no
C1 C2 C3 . . 119.62(16) no
C1 C2 C7 . . 121.55(16) no
C2 C3 C4 . . 121.17(18) no
C3 C4 C5 . . 119.67(18) no
C4 C5 C6 . . 120.09(16) no
O3 C5 C4 . . 116.40(16) no
O3 C5 C6 . . 123.52(17) no
C5 C6 C7 . . 119.93(17) no
C2 C7 C6 . . 120.38(17) no
O4 C8 O5 . . 123.74(16) no
O4 C8 C9 . . 118.34(17) no
O5 C8 C9 . . 117.91(16) no
C10 C9 C14 . . 118.50(17) no
C8 C9 C10 . . 121.59(16) no
C8 C9 C14 . . 119.89(17) no
C9 C10 C11 . . 121.08(18) no
C10 C11 C12 . . 119.73(19) no
O6 C12 C13 . . 117.74(18) no
C11 C12 C13 . . 119.89(17) no
O6 C12 C11 . . 122.4(2) no
C12 C13 C14 . . 119.85(19) no
C9 C14 C13 . . 120.94(19) no
C2 C3 H3 . . 119.00 no
C4 C3 H3 . . 119.00 no
C5 C4 H4 . . 120.00 no
C3 C4 H4 . . 120.00 no
C7 C6 H6 . . 120.00 no
C5 C6 H6 . . 120.00 no
C6 C7 H7 . . 120.00 no
C2 C7 H7 . . 120.00 no
C9 C10 H10 . . 119.00 no
C11 C10 H10 . . 119.00 no
C10 C11 H11 . . 120.00 no
C12 C11 H11 . . 120.00 no
C14 C13 H13 . . 120.00 no
C12 C13 H13 . . 120.00 no
C9 C14 H14 . . 120.00 no
C13 C14 H14 . . 120.00 no
O7 C15 N1 . . 118.1(6) no
N1 C15 H15 . . 121.00 no
O7 C15 H15 . . 121.00 no
N1 C16 H16A . . 109.00 no
N1 C16 H16B . . 109.00 no
H16A C16 H16B . . 109.00 no
H16A C16 H16C . . 109.00 no
N1 C16 H16C . . 110.00 no
H16B C16 H16C . . 109.00 no
N1 C17 H17B . . 109.00 no
N1 C17 H17C . . 109.00 no
N1 C17 H17A . . 109.00 no
H17A C17 H17C . . 109.00 no
H17B C17 H17C . . 109.00 no
H17A C17 H17B . . 109.00 no

loop_
_geom_bond_atom_site_label_1
_geom_bond_atom_site_label_2
_geom_bond_site_symmetry_2
_geom_bond_distance
_geom_bond_publ_flag
Cu1 O1 . 1.9519(12) yes
Cu1 O1W . 2.1484(16) yes
Cu1 O4 . 1.9974(13) yes
Cu1 O2 2_557 1.9533(12) yes
Cu1 O5 2_557 1.9622(14) yes
O1 C1 . 1.261(2) no
O2 C1 . 1.269(2) no
O3 C5 . 1.363(2) no
O4 C8 . 1.277(2) no
O5 C8 . 1.252(2) no
O6 C12 . 1.357(2) no
O1W H2W . 0.86(2) no
O1W H1W . 0.818(19) no
O3 H3A . 0.8200 no
O6 H6A . 0.8200 no
O7 C15 . 1.279(9) no
O2W H3W . 0.86(3) no
O2W H4W . 0.81(3) no
N1 C15 . 1.302(6) no
N1 C16 . 1.389(10) no
N1 C17 . 1.355(9) no
C1 C2 . 1.485(2) no
C2 C7 . 1.395(3) no
C2 C3 . 1.392(3) no
C3 C4 . 1.373(3) no
C4 C5 . 1.390(3) no
C5 C6 . 1.387(3) no
C6 C7 . 1.383(2) no
C8 C9 . 1.488(2) no
C9 C14 . 1.394(3) no
C9 C10 . 1.389(3) no
C10 C11 . 1.383(3) no
C11 C12 . 1.392(3) no
C12 C13 . 1.386(3) no
C13 C14 . 1.384(3) no
C3 H3 . 0.9300 no
C4 H4 . 0.9300 no
C6 H6 . 0.9300 no
C7 H7 . 0.9300 no
C10 H10 . 0.9300 no
C11 H11 . 0.9300 no
C13 H13 . 0.9300 no
C14 H14 . 0.9300 no
C15 H15 . 0.9300 no
C16 H16B . 0.9600 no
C16 H16C . 0.9600 no
C16 H16A . 0.9600 no
C17 H17C . 0.9600 no
C17 H17A . 0.9600 no
C17 H17B . 0.9600 no

loop_
_geom_contact_atom_site_label_1
_geom_contact_atom_site_label_2
_geom_contact_distance
_geom_contact_site_symmetry_2
_geom_contact_publ_flag
Cu1 O2 3.0595(14) . no
Cu1 O5 3.0720(14) . no
Cu1 O3 3.7302(14) 2_558 no
Cu1 O4 3.1647(15) 2_557 no
Cu1 O1 3.1520(14) 2_557 no
Cu1 H4W 3.30(3) 1_545 no
Cu1 H17B 3.6400 . no
Cu1 H3A 3.0600 2_558 no
O1 O1W 2.943(2) . no
O1 O4 2.7448(19) . no
O1 C8 3.415(2) . no
O1 Cu1 3.1520(14) 2_557 no
O1 O5 2.7558(19) 2_557 no
O1W O2 3.126(2) 2_557 no
O1W O4 3.076(2) . no
O1W O6 2.856(2) 1_565 no
O1W O1 2.943(2) . no
O1W O3 2.860(2) 1_654 no
O1W O3 3.124(2) 2_558 no
O1W O5 3.036(2) 2_557 no
O2 O2W 3.079(3) 2_567 no
O2 O5 2.7928(19) . no
O2 O1W 3.126(2) 2_557 no
O2 C8 3.344(2) 2_557 no
O2 Cu1 3.0595(14) . no
O2 O4 2.7790(18) 2_557 no
O2W O2 3.079(3) 2_567 no
O2W O6 2.639(3) 2_657 no
O2W C11 3.376(3) 2_657 no
O2W O4 3.206(2) 1_565 no
O2W C12 3.406(3) 2_657 no
O2W O7 2.611(6) . no
O3 C10 3.416(3) 2_558 no
O3 Cu1 3.7302(14) 2_558 no
O3 O1W 2.860(2) 1_456 no
O3 O4 2.744(2) 2_558 no
O3 O1W 3.124(2) 2_558 no
O4 O2 2.7790(18) 2_557 no
O4 O3 2.744(2) 2_558 no
O4 Cu1 3.1647(15) 2_557 no
O4 C1 3.357(2) . no
O4 O1W 3.076(2) . no
O4 O1 2.7448(19) . no
O4 O2W 3.206(2) 1_545 no
O5 O1W 3.036(2) 2_557 no
O5 O1 2.7558(19) 2_557 no
O5 Cu1 3.0720(14) . no
O5 C1 3.349(2) 2_557 no
O5 O2 2.7928(19) . no
O5 C1 3.387(2) . no
O6 O1W 2.856(2) 1_545 no
O6 O2W 2.639(3) 2_657 no
O7 O2W 2.611(6) . no
O1 H7 2.5300 . no
O1 H1W 2.80(2) . no
O1 H13 2.8500 1_565 no
O1W H3A 2.8800 2_558 no
O2 H3 2.4500 . no
O2 H4W 2.32(3) 2_567 no
O2W H6A 1.8400 2_657 no
O2W H11 2.7400 2_657 no
O2W H4 2.7100 1_664 no
O3 H10 2.6100 2_558 no
O3 H2W 2.00(2) 1_456 no
O4 H3A 1.9400 2_558 no
O4 H4W 2.61(3) 1_545 no
O4 H10 2.5300 . no
O5 H14 2.4700 . no
O6 H1W 2.040(19) 1_545 no
O7 H17A 2.3600 . no
O7 H11 2.7700 2_657 no
O7 H3W 1.77(2) . no
C1 C8 3.592(2) . no
C6 C7 3.429(3) 2_558 no
C7 C7 3.322(3) 2_558 no
C7 C6 3.429(3) 2_558 no
C8 C1 3.592(2) . no
C10 O3 3.416(3) 2_558 no
C11 C11 3.482(3) 2_647 no
C11 O2W 3.376(3) 2_657 no
C12 O2W 3.406(3) 2_657 no
C14 C14 3.542(3) 2_547 no
C1 H4W 2.95(3) 2_567 no
C3 H3 2.9400 2_458 no
C4 H3 2.9100 2_458 no
C4 H17C 3.0600 1_456 no
C5 H2W 3.02(2) 1_456 no
C7 H15 3.0200 2_567 no
C8 H3A 2.8900 2_558 no
C10 H3A 3.0400 2_558 no
C12 H1W 2.78(2) 1_545 no
C14 H14 3.0000 2_547 no
C15 H3W 2.79(3) . no
C15 H17C 3.0700 2_666 no
H1W C12 2.78(2) 1_565 no
H1W H6A 2.3700 1_565 no
H1W O6 2.040(19) 1_565 no
H2W C5 3.02(2) 1_654 no
H2W H3A 2.5600 1_654 no
H2W O3 2.00(2) 1_654 no
H3 O2 2.4500 . no
H3 C3 2.9400 2_458 no
H3 H3 2.4400 2_458 no
H3 C4 2.9100 2_458 no
H3 H4 2.3800 2_458 no
H3A O1W 2.8800 2_558 no
H3A O4 1.9400 2_558 no
H3A H2W 2.5600 1_456 no
H3A H6 2.3800 . no
H3A Cu1 3.0600 2_558 no
H3A C8 2.8900 2_558 no
H3A C10 3.0400 2_558 no
H3A H10 2.3300 2_558 no
H3W C15 2.79(3) . no
H3W H6A 2.4400 2_657 no
H3W H11 2.5800 2_657 no
H3W O7 1.77(2) . no
H4 O2W 2.7100 1_446 no
H4 H4W 2.5100 1_446 no
H4 H3 2.3800 2_458 no
H4W H6A 2.3600 2_657 no
H4W O4 2.61(3) 1_565 no
H4W Cu1 3.30(3) 1_565 no
H4W C1 2.95(3) 2_567 no
H4W H4 2.5100 1_664 no
H4W O2 2.32(3) 2_567 no
H6 H3A 2.3800 . no
H6A H11 2.3100 . no
H6A H4W 2.3600 2_657 no
H6A H1W 2.3700 1_545 no
H6A H3W 2.4400 2_657 no
H6A O2W 1.8400 2_657 no
H7 O1 2.5300 . no
H10 H3A 2.3300 2_558 no
H10 O3 2.6100 2_558 no
H10 O4 2.5300 . no
H11 H6A 2.3100 . no
H11 O2W 2.7400 2_657 no
H11 O7 2.7700 2_657 no
H11 H3W 2.5800 2_657 no
H13 O1 2.8500 1_545 no
H14 C14 3.0000 2_547 no
H14 O5 2.4700 . no
H15 C7 3.0200 2_567 no
H15 H16B 2.2900 . no
H16A H17B 2.5800 . no
H16B H15 2.2900 . no
H16C H17B 2.0700 . no
H17A O7 2.3600 . no
H17B Cu1 3.6400 . no
H17B H16C 2.0700 . no
H17B H16A 2.5800 . no
H17C C4 3.0600 1_654 no
H17C C15 3.0700 2_666 no

loop_
_geom_hbond_atom_site_label_D
_geom_hbond_atom_site_label_H
_geom_hbond_atom_site_label_A
_geom_hbond_site_symmetry_A
_geom_hbond_distance_DH
_geom_hbond_distance_HA
_geom_hbond_distance_DA
_geom_hbond_angle_DHA
_geom_hbond_publ_flag
O1W H1W O6 1_565 0.818(19) 2.040(19) 2.856(2) 175.7(16) yes
O1W H2W O3 1_654 0.86(2) 2.00(2) 2.860(2) 171(2) yes
O3 H3A O4 2_558 0.8200 1.9400 2.744(2) 165.00 yes
O2W H3W O7 . 0.86(3) 1.77(2) 2.611(6) 166(3) yes
O2W H4W O2 2_567 0.81(3) 2.32(3) 3.079(3) 157(3) yes
O6 H6A O2W 2_657 0.8200 1.8400 2.639(3) 164.00 yes
C3 H3 O2 . 0.9300 2.4500 2.760(2) 100.00 no

loop_
_geom_torsion_atom_site_label_1
_geom_torsion_atom_site_label_2
_geom_torsion_atom_site_label_3
_geom_torsion_atom_site_label_4
_geom_torsion_site_symmetry_1
_geom_torsion_site_symmetry_3
_geom_torsion_site_symmetry_4
_geom_torsion
_geom_torsion_publ_flag
O1W Cu1 O1 C1 . . . 178.42(14) no
O4 Cu1 O1 C1 . . . -85.91(14) no
O5 Cu1 O1 C1 2_557 . . 83.31(14) no
O1 Cu1 O4 C8 . . . 89.64(13) no
O1W Cu1 O4 C8 . . . -178.96(13) no
O2 Cu1 O4 C8 2_557 . . -79.80(13) no
O1W Cu1 O2 C1 . 2_557 2_557 -174.10(14) no
O4 Cu1 O2 C1 . 2_557 2_557 90.21(14) no
O1 Cu1 O5 C8 . 2_557 2_557 -87.26(15) no
O1W Cu1 O5 C8 . 2_557 2_557 -178.81(15) no
Cu1 O1 C1 O2 . . . -3.4(2) no
Cu1 O1 C1 C2 . . . 175.91(11) no
Cu1 O2 C1 O1 2_557 . . 6.0(2) no
Cu1 O2 C1 C2 2_557 . . -173.29(11) no
Cu1 O4 C8 O5 . . . -3.6(2) no
Cu1 O4 C8 C9 . . . 175.43(11) no
Cu1 O5 C8 O4 2_557 . . 1.3(2) no
Cu1 O5 C8 C9 2_557 . . -177.75(11) no
C17 N1 C15 O7 . . . -6.4(10) no
C16 N1 C15 O7 . . . 176.0(7) no
O1 C1 C2 C7 . . . 6.7(2) no
O2 C1 C2 C3 . . . 9.2(2) no
O1 C1 C2 C3 . . . -170.16(17) no
O2 C1 C2 C7 . . . -173.97(17) no
C7 C2 C3 C4 . . . -0.2(3) no
C1 C2 C3 C4 . . . 176.76(18) no
C3 C2 C7 C6 . . . -0.5(3) no
C1 C2 C7 C6 . . . -177.35(17) no
C2 C3 C4 C5 . . . 0.0(3) no
C3 C4 C5 O3 . . . -178.97(18) no
C3 C4 C5 C6 . . . 0.8(3) no
C4 C5 C6 C7 . . . -1.5(3) no
O3 C5 C6 C7 . . . 178.31(18) no
C5 C6 C7 C2 . . . 1.3(3) no
O5 C8 C9 C10 . . . -178.31(17) no
O5 C8 C9 C14 . . . 3.2(2) no
O4 C8 C9 C14 . . . -175.90(16) no
O4 C8 C9 C10 . . . 2.6(2) no
C8 C9 C14 C13 . . . 178.21(17) no
C8 C9 C10 C11 . . . -179.12(17) no
C14 C9 C10 C11 . . . -0.6(3) no
C10 C9 C14 C13 . . . -0.3(3) no
C9 C10 C11 C12 . . . 1.0(3) no
C10 C11 C12 C13 . . . -0.4(3) no
C10 C11 C12 O6 . . . 178.60(19) no
O6 C12 C13 C14 . . . -179.57(19) no
C11 C12 C13 C14 . . . -0.5(3) no
C12 C13 C14 C9 . . . 0.9(3) no
